data_7121137
loop_
_publ_author_name
'Koner, Abhishek'
'Kelemen, Zsolt'
'Schnakenburg, Gregor'
'Nyul\'aszi, L\'aszl\'o'
'Streubel, Rainer'

_publ_section_title
;
 1,4-Additions of tricyclic 1,4-diphosphinines - a novel system to study
 \s-bond activation and \p-\p dispersion interactions.
;
_journal_issue 10
_journal_name_full 'Chemical communications (Cambridge, England)'
_journal_page_first 1182
_journal_page_last 1184
_journal_paper_doi 10.1039/c7cc09349g
_journal_volume 54
_journal_year 2018
_chemical_formula_moiety 'C34 H46 N4 P2 S4'
_chemical_formula_sum 'C34 H46 N4 P2 S4'
_chemical_formula_weight 700.93
_chemical_name_systematic ABK-465
_space_group_crystal_system monoclinic
_space_group_IT_number 14
_space_group_name_Hall '-P 2ybc'
_space_group_name_H-M_alt 'P 1 21/c 1'
_symmetry_space_group_name_Hall '-P 2ybc'
_symmetry_space_group_name_H-M 'P 1 21/c 1'
_atom_sites_solution_hydrogens geom
_atom_sites_solution_primary direct
_audit_creation_date 2017-04-05
_audit_creation_method
;
Olex2 1.2
(compiled 2017.01.04 svn.r3372 for OlexSys, GUI svn.r5292)
;
_audit_update_record
;
2017-12-05 deposited with the CCDC.
2018-01-12 downloaded from the CCDC.
;
_cell_angle_alpha 90
_cell_angle_beta 103.230(5)
_cell_angle_gamma 90
_cell_formula_units_Z 4
_cell_length_a 18.465(3)
_cell_length_b 13.1095(18)
_cell_length_c 15.633(2)
_cell_measurement_reflns_used 7641
_cell_measurement_temperature 100
_cell_measurement_theta_max 27.44
_cell_measurement_theta_min 2.49
_cell_volume 3683.8(9)
_computing_cell_refinement 'SAINT v8.34A (Bruker, 2013)'
_computing_data_reduction 'SAINT v8.34A (Bruker, 2013)'
_computing_molecular_graphics 'Olex2 (Dolomanov et al., 2009)'
_computing_publication_material 'Olex2 (Dolomanov et al., 2009)'
_computing_structure_refinement 'XL (Sheldrick, 2008)'
_computing_structure_solution 'XS (Sheldrick, 2008)'
_diffrn_ambient_temperature 100
_diffrn_detector_area_resol_mean 8
_diffrn_measured_fraction_theta_full 0.998
_diffrn_measured_fraction_theta_max 0.999
_diffrn_measurement_device_type 'Bruker X8-KappaApexII'
_diffrn_measurement_method 'fine slicing \w and \f scans'
_diffrn_radiation_monochromator graphite
_diffrn_radiation_type MoK\a
_diffrn_radiation_wavelength 0.71073
_diffrn_reflns_av_R_equivalents 0.0776
_diffrn_reflns_av_unetI/netI 0.0589
_diffrn_reflns_Laue_measured_fraction_full 0.998
_diffrn_reflns_Laue_measured_fraction_max 0.999
_diffrn_reflns_limit_h_max 23
_diffrn_reflns_limit_h_min -24
_diffrn_reflns_limit_k_max 17
_diffrn_reflns_limit_k_min -17
_diffrn_reflns_limit_l_max 20
_diffrn_reflns_limit_l_min -17
_diffrn_reflns_number 50325
_diffrn_reflns_point_group_measured_fraction_full 0.998
_diffrn_reflns_point_group_measured_fraction_max 0.999
_diffrn_reflns_theta_full 25.242
_diffrn_reflns_theta_max 28.000
_diffrn_reflns_theta_min 1.133
_diffrn_source 'sealed tube'
_diffrn_standards_number 0
_exptl_absorpt_coefficient_mu 0.374
_exptl_absorpt_correction_T_max 0.7459
_exptl_absorpt_correction_T_min 0.4664
_exptl_absorpt_correction_type empirical
_exptl_absorpt_process_details
'SADABS-2014/5 (Bruker,2014/5) was used for absorption correction. wR2(int) was 0.1032 before and 0.0734 after correction. The Ratio of minimum to maximum transmission is 0.6253. The \l/2 correction factor is 0.00150.'
_exptl_crystal_colour 'clear yellow'
_exptl_crystal_colour_lustre clear
_exptl_crystal_colour_primary yellow
_exptl_crystal_density_diffrn 1.264
_exptl_crystal_description plate
_exptl_crystal_F_000 1488
_exptl_crystal_size_max 0.18
_exptl_crystal_size_mid 0.14
_exptl_crystal_size_min 0.05
_refine_diff_density_max 0.537
_refine_diff_density_min -0.401
_refine_diff_density_rms 0.072
_refine_ls_extinction_method none
_refine_ls_goodness_of_fit_ref 1.078
_refine_ls_hydrogen_treatment constr
_refine_ls_matrix_type full
_refine_ls_number_parameters 401
_refine_ls_number_reflns 8895
_refine_ls_number_restraints 0
_refine_ls_restrained_S_all 1.078
_refine_ls_R_factor_all 0.0630
_refine_ls_R_factor_gt 0.0466
_refine_ls_shift/su_max 0.001
_refine_ls_shift/su_mean 0.000
_refine_ls_structure_factor_coef Fsqd
_refine_ls_weighting_details 'w=1/[\s^2^(Fo^2^)+(0.0246P)^2^+2.5985P] where P=(Fo^2^+2Fc^2^)/3'
_refine_ls_weighting_scheme calc
_refine_ls_wR_factor_gt 0.0901
_refine_ls_wR_factor_ref 0.0975
_reflns_Friedel_coverage 0.000
_reflns_number_gt 7330
_reflns_number_total 8895
_reflns_threshold_expression 'I > 2\s(I)'
_cod_data_source_file c7cc09349g2.cif
_cod_data_source_block 3a
_cod_depositor_comments 'Adding full bibliography for 7121136--7121139.cif.'
_cod_database_code 7121137
_shelx_shelxl_version_number 2014/7
_shelx_space_group_comment
;
The symmetry employed for this shelxl refinement is uniquely defined
by the following loop, which should always be used as a source of
symmetry information in preference to the above space-group names.
They are only intended as comments.
;
_shelx_estimated_absorpt_t_max 0.982
_shelx_estimated_absorpt_t_min 0.936
_olex2_refinement_description
;
1. Fixed Uiso
 At 1.2 times of:
  All C(H) groups, All C(H,H) groups
 At 1.5 times of:
  All C(H,H,H) groups
2.a Secondary CH2 refined with riding coordinates:
 C3(H3A,H3B), C4(H4A,H4B), C5(H5A,H5B), C7(H7A,H7B), C8(H8A,H8B), C9(H9A,H9B),
 C3'(H3'A,H3'B), C4'(H4'A,H4'B), C5'(H5'A,H5'B), C8'(H8'A,H8'B), C9'(H9'A,H9'B),
  C10'(H10D,H10E)
2.b Aromatic/amide H refined with riding coordinates:
 C13(H13), C14(H14), C15(H15), C16(H16), C17(H17), C13'(H13'), C14'(H14'),
 C15'(H15'), C16'(H16'), C17'(H17')
2.c Idealised Me refined as rotating group:
 C6(H6A,H6B,H6C), C10(H10A,H10B,H10C), C6'(H6'A,H6'B,H6'C), C11'(H11A,H11B,H11C)
;
_olex2_submission_special_instructions 'No special instructions were received'

loop_
_space_group_symop_operation_xyz
'x, y, z'
'-x, y+1/2, -z+1/2'
'-x, -y, -z'
'x, -y-1/2, z-1/2'

loop_
_atom_site_label
_atom_site_type_symbol
_atom_site_fract_x
_atom_site_fract_y
_atom_site_fract_z
_atom_site_U_iso_or_equiv
_atom_site_adp_type
_atom_site_occupancy
_atom_site_site_symmetry_order
_atom_site_calc_flag
_atom_site_refinement_flags_posn
S1 S 0.37667(3) 0.74732(4) 0.68349(4) 0.02173(13) Uani 1 1 d .
S2 S 0.56217(3) 0.69865(4) 0.41702(3) 0.01606(12) Uani 1 1 d .
P P 0.47408(3) 0.58761(4) 0.40227(3) 0.01195(11) Uani 1 1 d .
N1 N 0.41650(10) 0.67519(12) 0.53587(10) 0.0126(3) Uani 1 1 d .
N2 N 0.44690(9) 0.57390(12) 0.64845(10) 0.0125(3) Uani 1 1 d .
C1 C 0.45431(11) 0.59345(14) 0.50992(12) 0.0114(4) Uani 1 1 d .
C2 C 0.41299(12) 0.66472(15) 0.62206(13) 0.0140(4) Uani 1 1 d .
C3 C 0.38307(12) 0.76050(15) 0.47972(13) 0.0155(4) Uani 1 1 d .
H3A H 0.4173 0.7817 0.4427 0.019 Uiso 1 1 calc R
H3B H 0.3769 0.8191 0.5173 0.019 Uiso 1 1 calc R
C4 C 0.30786(12) 0.73372(16) 0.42056(14) 0.0203(5) Uani 1 1 d .
H4A H 0.3145 0.6788 0.3796 0.024 Uiso 1 1 calc R
H4B H 0.2746 0.7077 0.4571 0.024 Uiso 1 1 calc R
C5 C 0.27170(13) 0.82517(18) 0.36813(15) 0.0244(5) Uani 1 1 d .
H5A H 0.3073 0.8556 0.3368 0.029 Uiso 1 1 calc R
H5B H 0.2605 0.8772 0.4092 0.029 Uiso 1 1 calc R
C6 C 0.20038(15) 0.7983(2) 0.30175(17) 0.0416(7) Uani 1 1 d .
H6A H 0.1652 0.7669 0.3322 0.062 Uiso 1 1 calc GR
H6B H 0.2116 0.7504 0.2585 0.062 Uiso 1 1 calc GR
H6C H 0.1784 0.8605 0.2718 0.062 Uiso 1 1 calc GR
C7 C 0.45442(12) 0.53086(16) 0.73693(12) 0.0141(4) Uani 1 1 d .
H7A H 0.4458 0.4563 0.7320 0.017 Uiso 1 1 calc R
H7B H 0.4157 0.5608 0.7639 0.017 Uiso 1 1 calc R
C8 C 0.53063(12) 0.55072(15) 0.79664(12) 0.0136(4) Uani 1 1 d .
H8A H 0.5691 0.5154 0.7727 0.016 Uiso 1 1 calc R
H8B H 0.5413 0.6248 0.7978 0.016 Uiso 1 1 calc R
C9 C 0.53463(12) 0.51361(16) 0.88982(12) 0.0167(4) Uani 1 1 d .
H9A H 0.5211 0.4405 0.8882 0.020 Uiso 1 1 calc R
H9B H 0.4981 0.5518 0.9149 0.020 Uiso 1 1 calc R
C10 C 0.61209(12) 0.52771(16) 0.94883(14) 0.0195(5) Uani 1 1 d .
H10A H 0.6117 0.5066 1.0089 0.029 Uiso 1 1 calc GR
H10B H 0.6265 0.5997 0.9489 0.029 Uiso 1 1 calc GR
H10C H 0.6479 0.4860 0.9267 0.029 Uiso 1 1 calc GR
C11 C 0.52595(11) 0.47027(14) 0.41917(12) 0.0110(4) Uani 1 1 d .
C12 C 0.61041(12) 0.68294(15) 0.52873(13) 0.0141(4) Uani 1 1 d .
C13 C 0.59269(12) 0.74733(15) 0.59219(13) 0.0161(4) Uani 1 1 d .
H13 H 0.5567 0.7997 0.5752 0.019 Uiso 1 1 calc R
C14 C 0.62773(13) 0.73467(16) 0.68000(14) 0.0194(5) Uani 1 1 d .
H14 H 0.6156 0.7781 0.7233 0.023 Uiso 1 1 calc R
C15 C 0.68062(13) 0.65848(17) 0.70455(14) 0.0206(5) Uani 1 1 d .
H15 H 0.7043 0.6495 0.7648 0.025 Uiso 1 1 calc R
C16 C 0.69910(12) 0.59542(16) 0.64149(14) 0.0195(5) Uani 1 1 d .
H16 H 0.7357 0.5439 0.6586 0.023 Uiso 1 1 calc R
C17 C 0.66402(12) 0.60747(16) 0.55310(13) 0.0167(4) Uani 1 1 d .
H17 H 0.6767 0.5644 0.5099 0.020 Uiso 1 1 calc R
S1' S 0.00014(4) 0.15640(4) 0.66319(3) 0.02171(13) Uani 1 1 d .
S2' S -0.09547(3) 0.60592(4) 0.62406(3) 0.01330(11) Uani 1 1 d .
P' P 0.01514(3) 0.57034(4) 0.60806(3) 0.01006(11) Uani 1 1 d .
N1' N 0.00799(9) 0.36350(12) 0.64677(10) 0.0118(3) Uani 1 1 d .
N2' N 0.01272(10) 0.71716(12) 0.47806(10) 0.0117(3) Uani 1 1 d .
C1' C 0.00546(11) 0.43674(14) 0.58130(12) 0.0100(4) Uani 1 1 d .
C2' C -0.00189(12) 0.26803(15) 0.61082(12) 0.0139(4) Uani 1 1 d .
C3' C 0.02882(12) 0.38257(15) 0.74177(12) 0.0136(4) Uani 1 1 d .
H3'A H 0.0052 0.3307 0.7726 0.016 Uiso 1 1 calc R
H3'B H 0.0103 0.4505 0.7544 0.016 Uiso 1 1 calc R
C4' C 0.11303(12) 0.37841(16) 0.77572(12) 0.0150(4) Uani 1 1 d .
H4'A H 0.1363 0.4297 0.7440 0.018 Uiso 1 1 calc R
H4'B H 0.1311 0.3103 0.7628 0.018 Uiso 1 1 calc R
C5' C 0.13764(12) 0.39861(16) 0.87438(13) 0.0172(4) Uani 1 1 d .
H5'A H 0.1251 0.4697 0.8868 0.021 Uiso 1 1 calc R
H5'B H 0.1104 0.3525 0.9061 0.021 Uiso 1 1 calc R
C6' C 0.22109(13) 0.38186(19) 0.90757(15) 0.0265(5) Uani 1 1 d .
H6'A H 0.2356 0.3981 0.9704 0.040 Uiso 1 1 calc GR
H6'B H 0.2481 0.4263 0.8752 0.040 Uiso 1 1 calc GR
H6'C H 0.2331 0.3105 0.8985 0.040 Uiso 1 1 calc GR
C7' C 0.00814(11) 0.61424(14) 0.49689(12) 0.0100(4) Uani 1 1 d .
C8' C 0.03021(12) 0.80060(15) 0.54200(13) 0.0141(4) Uani 1 1 d .
H8'A H 0.0173 0.7793 0.5974 0.017 Uiso 1 1 calc R
H8'B H -0.0008 0.8605 0.5191 0.017 Uiso 1 1 calc R
C9' C 0.11144(12) 0.83117(16) 0.56122(14) 0.0189(5) Uani 1 1 d .
H9'A H 0.1253 0.8497 0.5057 0.023 Uiso 1 1 calc R
H9'B H 0.1427 0.7727 0.5875 0.023 Uiso 1 1 calc R
C10' C 0.12573(14) 0.92143(18) 0.62418(16) 0.0284(6) Uani 1 1 d .
H10D H 0.0900 0.9765 0.6009 0.034 Uiso 1 1 calc R
H10E H 0.1169 0.9000 0.6817 0.034 Uiso 1 1 calc R
C11' C 0.20413(17) 0.9627(2) 0.6375(2) 0.0486(8) Uani 1 1 d .
H11A H 0.2099 1.0220 0.6766 0.073 Uiso 1 1 calc GR
H11B H 0.2135 0.9830 0.5807 0.073 Uiso 1 1 calc GR
H11C H 0.2397 0.9097 0.6639 0.073 Uiso 1 1 calc GR
C12' C -0.15338(11) 0.57054(16) 0.52079(12) 0.0141(4) Uani 1 1 d .
C13' C -0.17858(12) 0.64593(17) 0.45806(13) 0.0177(4) Uani 1 1 d .
H13' H -0.1629 0.7146 0.4693 0.021 Uiso 1 1 calc R
C14' C -0.22695(13) 0.61997(19) 0.37871(14) 0.0233(5) Uani 1 1 d .
H14' H -0.2448 0.6713 0.3362 0.028 Uiso 1 1 calc R
C15' C -0.24901(13) 0.51970(19) 0.36165(14) 0.0240(5) Uani 1 1 d .
H15' H -0.2816 0.5024 0.3072 0.029 Uiso 1 1 calc R
C16' C -0.22379(13) 0.44441(18) 0.42367(14) 0.0220(5) Uani 1 1 d .
H16' H -0.2389 0.3756 0.4116 0.026 Uiso 1 1 calc R
C17' C -0.17636(12) 0.46969(16) 0.50360(14) 0.0168(4) Uani 1 1 d .
H17' H -0.1596 0.4183 0.5464 0.020 Uiso 1 1 calc R

loop_
_atom_site_aniso_label
_atom_site_aniso_U_11
_atom_site_aniso_U_22
_atom_site_aniso_U_33
_atom_site_aniso_U_23
_atom_site_aniso_U_13
_atom_site_aniso_U_12
S1 0.0291(3) 0.0181(3) 0.0209(3) -0.0050(2) 0.0117(2) 0.0050(2)
S2 0.0239(3) 0.0122(2) 0.0131(2) 0.00220(18) 0.0064(2) -0.0032(2)
P 0.0179(3) 0.0095(2) 0.0086(2) 0.00090(18) 0.0033(2) 0.0013(2)
N1 0.0164(9) 0.0096(8) 0.0120(8) -0.0002(6) 0.0037(7) 0.0008(7)
N2 0.0157(9) 0.0128(8) 0.0096(8) -0.0010(6) 0.0043(7) 0.0002(7)
C1 0.0156(11) 0.0076(9) 0.0110(9) -0.0007(7) 0.0034(8) -0.0016(7)
C2 0.0143(11) 0.0137(10) 0.0143(9) -0.0025(7) 0.0037(8) -0.0020(8)
C3 0.0185(11) 0.0094(9) 0.0186(10) 0.0017(8) 0.0046(8) 0.0015(8)
C4 0.0191(12) 0.0195(11) 0.0209(11) 0.0019(8) 0.0017(9) -0.0006(9)
C5 0.0245(13) 0.0264(12) 0.0221(11) 0.0052(9) 0.0051(10) 0.0085(10)
C6 0.0283(16) 0.0575(19) 0.0333(15) 0.0095(13) -0.0047(12) 0.0125(13)
C7 0.0196(12) 0.0162(10) 0.0074(9) -0.0001(7) 0.0051(8) -0.0022(8)
C8 0.0187(11) 0.0121(10) 0.0108(9) -0.0007(7) 0.0052(8) -0.0019(8)
C9 0.0195(12) 0.0189(11) 0.0113(9) 0.0008(8) 0.0029(8) -0.0011(9)
C10 0.0214(12) 0.0173(11) 0.0177(10) 0.0005(8) 0.0005(9) 0.0015(9)
C11 0.0117(10) 0.0106(9) 0.0110(9) -0.0021(7) 0.0034(7) -0.0022(7)
C12 0.0163(11) 0.0125(10) 0.0143(10) 0.0016(7) 0.0052(8) -0.0044(8)
C13 0.0184(11) 0.0112(10) 0.0200(10) -0.0011(8) 0.0072(9) -0.0007(8)
C14 0.0250(13) 0.0188(11) 0.0166(10) -0.0050(8) 0.0092(9) -0.0026(9)
C15 0.0224(13) 0.0238(12) 0.0153(10) -0.0002(8) 0.0036(9) -0.0043(9)
C16 0.0163(12) 0.0193(11) 0.0229(11) 0.0025(9) 0.0044(9) 0.0026(9)
C17 0.0178(12) 0.0157(10) 0.0190(10) -0.0020(8) 0.0089(9) -0.0020(8)
S1' 0.0366(4) 0.0125(3) 0.0157(3) 0.00625(19) 0.0053(2) -0.0010(2)
S2' 0.0161(3) 0.0154(2) 0.0096(2) -0.00239(18) 0.00537(19) 0.0004(2)
P' 0.0141(3) 0.0105(2) 0.0060(2) -0.00057(17) 0.00309(19) -0.00098(19)
N1' 0.0166(9) 0.0120(8) 0.0070(7) 0.0018(6) 0.0032(6) -0.0004(7)
N2' 0.0168(9) 0.0098(8) 0.0096(8) 0.0003(6) 0.0052(7) -0.0009(7)
C1' 0.0107(10) 0.0112(9) 0.0087(9) 0.0020(7) 0.0032(7) 0.0003(7)
C2' 0.0161(11) 0.0151(10) 0.0109(9) 0.0026(7) 0.0042(8) 0.0002(8)
C3' 0.0190(11) 0.0167(10) 0.0059(8) 0.0019(7) 0.0044(8) 0.0004(8)
C4' 0.0174(11) 0.0185(10) 0.0102(9) 0.0011(7) 0.0054(8) 0.0000(8)
C5' 0.0180(12) 0.0198(11) 0.0127(10) -0.0016(8) 0.0011(8) 0.0017(9)
C6' 0.0214(13) 0.0311(13) 0.0241(12) -0.0042(10) -0.0004(10) -0.0022(10)
C7' 0.0107(10) 0.0099(9) 0.0098(9) 0.0013(7) 0.0029(7) -0.0004(7)
C8' 0.0209(12) 0.0097(9) 0.0125(9) -0.0023(7) 0.0053(8) 0.0006(8)
C9' 0.0208(12) 0.0191(11) 0.0181(10) -0.0034(8) 0.0070(9) -0.0031(9)
C10' 0.0325(15) 0.0233(12) 0.0291(13) -0.0103(10) 0.0065(11) -0.0108(10)
C11' 0.0454(19) 0.0525(19) 0.0445(17) -0.0112(14) 0.0030(14) -0.0299(15)
C12' 0.0121(11) 0.0206(11) 0.0106(9) -0.0017(8) 0.0050(8) 0.0001(8)
C13' 0.0170(12) 0.0190(11) 0.0185(10) 0.0019(8) 0.0071(9) 0.0008(9)
C14' 0.0170(12) 0.0379(14) 0.0152(10) 0.0067(9) 0.0044(9) 0.0042(10)
C15' 0.0147(12) 0.0433(15) 0.0141(10) -0.0064(9) 0.0029(9) -0.0012(10)
C16' 0.0180(12) 0.0269(12) 0.0233(11) -0.0115(9) 0.0094(9) -0.0051(9)
C17' 0.0148(11) 0.0179(11) 0.0191(10) -0.0010(8) 0.0066(8) 0.0002(8)

loop_
_atom_type_symbol
_atom_type_description
_atom_type_scat_dispersion_real
_atom_type_scat_dispersion_imag
_atom_type_scat_source
C C 0.0033 0.0016 'International Tables Vol C Tables 4.2.6.8 and 6.1.1.4'
H H 0.0000 0.0000 'International Tables Vol C Tables 4.2.6.8 and 6.1.1.4'
N N 0.0061 0.0033 'International Tables Vol C Tables 4.2.6.8 and 6.1.1.4'
P P 0.1023 0.0942 'International Tables Vol C Tables 4.2.6.8 and 6.1.1.4'
S S 0.1246 0.1234 'International Tables Vol C Tables 4.2.6.8 and 6.1.1.4'

loop_
_geom_angle_atom_site_label_1
_geom_angle_atom_site_label_2
_geom_angle_atom_site_label_3
_geom_angle
_geom_angle_site_symmetry_1
_geom_angle_site_symmetry_3
C12 S2 P 102.86(7) . .
C1 P S2 100.40(7) . .
C11 P S2 101.44(7) . .
C11 P C1 96.54(9) . .
C1 N1 C3 125.72(16) . .
C2 N1 C1 110.47(16) . .
C2 N1 C3 123.80(17) . .
C2 N2 C7 123.86(17) . .
C2 N2 C11 110.65(16) . 3_666
C11 N2 C7 125.48(16) 3_666 .
N1 C1 P 121.85(14) . .
C11 C1 P 131.03(15) 3_666 .
C11 C1 N1 107.02(16) 3_666 .
N1 C2 S1 127.62(15) . .
N2 C2 S1 127.12(15) . .
N2 C2 N1 105.25(17) . .
N1 C3 C4 112.81(17) . .
C5 C4 C3 111.91(18) . .
C4 C5 C6 113.0(2) . .
N2 C7 C8 112.71(17) . .
C9 C8 C7 111.58(17) . .
C8 C9 C10 111.94(18) . .
N2 C11 P 121.00(14) 3_666 .
C1 C11 P 132.42(15) 3_666 .
C1 C11 N2 106.56(17) 3_666 3_666
C13 C12 S2 118.71(16) . .
C17 C12 S2 121.07(16) . .
C17 C12 C13 120.21(19) . .
C14 C13 C12 119.9(2) . .
C13 C14 C15 119.9(2) . .
C16 C15 C14 120.3(2) . .
C15 C16 C17 120.2(2) . .
C12 C17 C16 119.52(19) . .
C12' S2' P' 103.04(7) . .
C1' P' S2' 100.98(7) . .
C1' P' C7' 96.02(8) . .
C7' P' S2' 100.42(7) . .
C1' N1' C3' 125.56(16) . .
C2' N1' C1' 110.44(15) . .
C2' N1' C3' 123.46(16) . .
C2' N2' C7' 110.53(16) 3_566 .
C2' N2' C8' 122.89(16) 3_566 .
C7' N2' C8' 126.51(16) . .
N1' C1' P' 120.92(13) . .
C7' C1' P' 132.27(14) 3_566 .
C7' C1' N1' 106.74(16) 3_566 .
N1' C2' S1' 127.86(15) . .
N1' C2' N2' 105.17(16) . 3_566
N2' C2' S1' 126.96(15) 3_566 .
N1' C3' C4' 110.88(16) . .
C3' C4' C5' 112.91(17) . .
C6' C5' C4' 111.25(18) . .
N2' C7' P' 121.28(14) . .
C1' C7' P' 131.55(15) 3_566 .
C1' C7' N2' 107.08(16) 3_566 .
N2' C8' C9' 112.71(17) . .
C8' C9' C10' 110.55(18) . .
C11' C10' C9' 112.7(2) . .
C13' C12' S2' 119.15(16) . .
C13' C12' C17' 119.86(19) . .
C17' C12' S2' 120.93(16) . .
C14' C13' C12' 119.7(2) . .
C15' C14' C13' 120.2(2) . .
C14' C15' C16' 120.3(2) . .
C15' C16' C17' 120.0(2) . .
C16' C17' C12' 120.0(2) . .

loop_
_geom_bond_atom_site_label_1
_geom_bond_atom_site_label_2
_geom_bond_distance
_geom_bond_site_symmetry_2
S1 C2 1.685(2) .
S2 P 2.1555(8) .
S2 C12 1.781(2) .
P C1 1.803(2) .
P C11 1.799(2) .
N1 C1 1.389(2) .
N1 C2 1.371(2) .
N1 C3 1.468(2) .
N2 C2 1.364(3) .
N2 C7 1.471(2) .
N2 C11 1.395(2) 3_666
C1 C11 1.369(3) 3_666
C3 C4 1.523(3) .
C4 C5 1.518(3) .
C5 C6 1.520(3) .
C7 C8 1.523(3) .
C8 C9 1.521(3) .
C9 C10 1.525(3) .
C11 N2 1.395(2) 3_666
C11 C1 1.369(3) 3_666
C12 C13 1.397(3) .
C12 C17 1.390(3) .
C13 C14 1.387(3) .
C14 C15 1.388(3) .
C15 C16 1.388(3) .
C16 C17 1.394(3) .
S1' C2' 1.673(2) .
S2' P' 2.1646(8) .
S2' C12' 1.782(2) .
P' C1' 1.800(2) .
P' C7' 1.8071(19) .
N1' C1' 1.396(2) .
N1' C2' 1.367(2) .
N1' C3' 1.468(2) .
N2' C2' 1.372(2) 3_566
N2' C7' 1.388(2) .
N2' C8' 1.467(2) .
C1' C7' 1.365(3) 3_566
C2' N2' 1.372(2) 3_566
C3' C4' 1.525(3) .
C4' C5' 1.528(3) .
C5' C6' 1.525(3) .
C7' C1' 1.365(3) 3_566
C8' C9' 1.515(3) .
C9' C10' 1.523(3) .
C10' C11' 1.514(4) .
C12' C13' 1.395(3) .
C12' C17' 1.396(3) .
C13' C14' 1.395(3) .
C14' C15' 1.384(3) .
C15' C16' 1.387(3) .
C16' C17' 1.392(3) .
